data_9009429
loop_
_publ_author_name
'Krivovichev, S. V.'
'Yakovenchuk, V. N.'
'Armbruster, T.'
'Mikhailova, Y.'
'Pakhomovsky, Y. A.'

_publ_section_title
;Clinobarylite, BaBe2Si2O7: Structure refinement, and revision of symmetry and
 physical properties Locality: Khibina alkaline massif, Kola Peninsula, Russia
;
_journal_name_full 'Neues Jahrbuch fur Mineralogie, Monatshefte'
_journal_page_first 373
_journal_page_last 384
_journal_volume 2004
_journal_year 2004
_chemical_compound_source 'Khibina alkaline massif, Kola Peninsula, Russia'
_chemical_formula_sum 'Ba Be2 O7 Si2'
_chemical_name_mineral Clinobarylite
_space_group_IT_number 31
_symmetry_space_group_name_Hall 'P 2ac -2'
_symmetry_space_group_name_H-M 'P m n 21'
_cell_angle_alpha 90
_cell_angle_beta 90
_cell_angle_gamma 90
_cell_length_a 11.650
_cell_length_b 4.922
_cell_length_c 4.674
_cell_formula_units_Z 2
_cell_volume 268.013
_database_code_amcsd 0014931
_exptl_crystal_density_diffrn 4.009
_cod_original_formula_sum 'Ba Be2 Si2 O7'
_cod_database_code 9009429

loop_
_space_group_symop_operation_xyz
x,y,z
1/2+x,-y,1/2+z
-x,y,z
1/2-x,-y,1/2+z

loop_
_atom_site_aniso_label
_atom_site_aniso_U_11
_atom_site_aniso_U_22
_atom_site_aniso_U_33
_atom_site_aniso_U_12
_atom_site_aniso_U_13
_atom_site_aniso_U_23
Ba 0.01354 0.01192 0.01256 -0.00020 0.00000 0.00000
Si 0.00440 0.00579 0.00900 -0.00330 0.00240 -0.00100

loop_
_atom_site_label
_atom_site_fract_x
_atom_site_fract_y
_atom_site_fract_z
_atom_site_U_iso_or_equiv
Ba 0.50000 0.20270 0.50790 0.01270
Be 0.75195 0.16710 -0.01470 0.00670
Si 0.62820 0.67564 -0.01410 0.00640
O1 0.63911 0.35210 -0.94360 0.00440
O2 0.77733 0.13400 -0.35340 0.00720
O3 0.50000 0.77410 -0.07670 0.01440
O4 0.63300 0.73240 -0.35500 0.00910

loop_
_cod_related_entry_id
_cod_related_entry_database
_cod_related_entry_code
1 AMCSD 0014931
